data_1535152
loop_
_publ_author_name
'Benkic, P.'
'Mazej, Z.'

_publ_section_title
;
 Reactions of manganese(II) fluoride in the superacidic systems (H F)/(Sb
 F5) and (H F)/(Ge F4)- crystal structure of Mn (Sb F6)2 and vibrational
 spectra of Mn Ge F6
;
_journal_name_full 'Zeitschrift fuer Anorganische und Allgemeine Chemie'
_journal_page_first 1952
_journal_page_last 1957
_journal_volume 627
_journal_year 2001
_chemical_formula_sum 'F12 Mn Sb2'
_chemical_name_systematic 'Mn (Sb F6)2'
_space_group_IT_number 2
_symmetry_space_group_name_Hall '-P 1'
_symmetry_space_group_name_H-M 'P -1'
_cell_angle_alpha 73.98
_cell_angle_beta 89.17
_cell_angle_gamma 62.54
_cell_formula_units_Z 1
_cell_length_a 5.173
_cell_length_b 5.549
_cell_length_c 8.882
_cell_volume 215.537
_citation_journal_id_ASTM ZAACAB
_cod_data_source_file Benkic_ZAACAB_2001_5.cif
_cod_data_source_block F12Mn1Sb2
_cod_original_cell_volume 215.5373
_cod_original_formula_sum 'F12 Mn1 Sb2'
_cod_database_code 1535152

loop_
_symmetry_equiv_pos_as_xyz
x,y,z
-x,-y,-z

loop_
_atom_site_label
_atom_site_type_symbol
_atom_site_fract_x
_atom_site_fract_y
_atom_site_fract_z
_atom_site_occupancy
_atom_site_U_iso_or_equiv
F2 F-1 0.958 0.2364 0.5706 1 0.0
F5 F-1 0.975 0.2397 0.8626 1 0.0
Sb1 Sb+5 0.23136 0.99248 0.76257 1 0.0
F4 F-1 0.519 0.7717 0.9325 1 0.0
Mn1 Mn+2 0.5 0.5 0.5 1 0.0
F1 F-1 0.4715 0.7789 0.631 1 0.0
F6 F-1 0.05 0.7649 0.7903 1 0.0
F3 F-1 0.4104 0.232 0.6904 1 0.0
